data_7100480
loop_
_publ_author_name
'Archan Dey'
'Gautam R. Desiraju'

_publ_section_title
;
Correlation between molecular
dipole moment and centrosymmetry
in some crystalline diphenyl ethers.
;
_journal_name_full 'Chemical Communications'
_journal_paper_doi 10.1039/b502516h
_journal_year 2005
_chemical_formula_moiety 'C14 H9 N O3'
_chemical_formula_sum 'C14 H9 N O3'
_chemical_formula_weight 239.22
_chemical_melting_point 357
_chemical_name_common '4-Ethynyl-4'-nitrodiphenyl ether'
_space_group_IT_number 14
_symmetry_cell_setting monoclinic
_symmetry_space_group_name_Hall '-P 2ybc'
_symmetry_space_group_name_H-M 'P 1 21/c 1'
_cell_angle_alpha 90.00
_cell_angle_beta 111.771(2)
_cell_angle_gamma 90.00
_cell_formula_units_Z 8
_cell_length_a 14.866(2)
_cell_length_b 8.8944(14)
_cell_length_c 19.496(3)
_cell_measurement_temperature 298(2)
_cell_volume 2393.9(6)
_diffrn_ambient_temperature 298(2)
_exptl_crystal_density_diffrn 1.327
_cod_depositor_comments
;
The following automatic conversions were performed:
'_symmetry_cell_setting' value 'Monoclinic' changed to 'monoclinic'
according to '/home/saulius/struct/CIF-dictionaries/cif_core.dic'
dictionary named 'cif_core.dic' version 2.4.1 from 2010-06-29.

Automatic conversion script
Id: cif_fix_enum 1527 2010-12-29 10:47:43Z saulius 
;
_cod_original_sg_symbol_H-M 'P 21/c'
_cod_database_code 7100480

loop_
_symmetry_equiv_pos_as_xyz
'x, y, z'
'-x, y+1/2, -z+1/2'
'-x, -y, -z'
'x, -y-1/2, z-1/2'

loop_
_atom_site_label
_atom_site_type_symbol
_atom_site_fract_x
_atom_site_fract_y
_atom_site_fract_z
_atom_site_U_iso_or_equiv
_atom_site_adp_type
_atom_site_occupancy
_atom_site_symmetry_multiplicity
_atom_site_calc_flag
_atom_site_refinement_flags
_atom_site_disorder_assembly
_atom_site_disorder_group
O1 O 0.31728(15) 0.1044(3) 1.00791(13) 0.0890(7) Uani 1 1 d . . .
C1 C 0.4962(2) 0.3479(4) 0.93371(18) 0.0708(8) Uani 1 1 d . . .
C10 C 0.0305(2) 0.2184(4) 0.96340(17) 0.0707(8) Uani 1 1 d . . .
C7 C 0.2214(2) 0.1469(4) 0.99158(17) 0.0691(8) Uani 1 1 d . . .
C4 C 0.3739(2) 0.1925(4) 0.98195(17) 0.0686(8) Uani 1 1 d . . .
C3 C 0.3369(2) 0.2862(4) 0.92217(18) 0.0835(10) Uani 1 1 d . . .
H3 H 0.2703 0.2964 0.8981 0.100 Uiso 1 1 calc R . .
O2 O 0.6490(2) 0.4211(4) 0.94302(18) 0.1222(11) Uani 1 1 d . . .
N1 N 0.5620(2) 0.4332(4) 0.9090(2) 0.0930(10) Uani 1 1 d . . .
C2 C 0.3992(2) 0.3652(4) 0.89800(18) 0.0825(10) Uani 1 1 d . . .
H2 H 0.3751 0.4296 0.8577 0.099 Uiso 1 1 calc R . .
C8 C 0.1997(2) 0.2811(4) 1.01361(18) 0.0767(9) Uani 1 1 d . . .
H8 H 0.2489 0.3488 1.0380 0.092 Uiso 1 1 calc R . .
C9 C 0.1042(2) 0.3177(4) 0.99975(18) 0.0754(9) Uani 1 1 d . . .
H9 H 0.0894 0.4103 1.0151 0.091 Uiso 1 1 calc R . .
C5 C 0.4710(2) 0.1757(4) 1.01759(19) 0.0827(10) Uani 1 1 d . . .
H5 H 0.4950 0.1115 1.0580 0.099 Uiso 1 1 calc R . .
C6 C 0.5340(2) 0.2543(4) 0.9936(2) 0.0872(10) Uani 1 1 d . . .
H6 H 0.6007 0.2441 1.0175 0.105 Uiso 1 1 calc R . .
C12 C 0.1509(2) 0.0443(4) 0.9574(2) 0.0858(10) Uani 1 1 d . . .
H12 H 0.1669 -0.0488 0.9434 0.103 Uiso 1 1 calc R . .
C11 C 0.0555(2) 0.0803(4) 0.9439(2) 0.0877(10) Uani 1 1 d . . .
H11 H 0.0073 0.0100 0.9212 0.105 Uiso 1 1 calc R . .
C13 C -0.0679(3) 0.2575(4) 0.94709(19) 0.0841(10) Uani 1 1 d . . .
C14 C -0.1468(3) 0.2924(4) 0.9321(2) 0.0929(11) Uani 1 1 d . . .
H14 H -0.2111 0.3207 0.9199 0.111 Uiso 1 1 calc R . .
O3 O 0.5285(3) 0.5149(4) 0.8564(2) 0.1434(13) Uani 1 1 d . . .
O4 O 0.14049(17) 0.3829(3) 0.22012(16) 0.1008(8) Uani 1 1 d . . .
C15 C 0.3374(2) 0.0923(4) 0.19146(16) 0.0702(8) Uani 1 1 d . . .
C18 C 0.2032(2) 0.2787(4) 0.21019(18) 0.0732(8) Uani 1 1 d . . .
C19 C 0.1808(2) 0.1303(4) 0.19430(17) 0.0730(8) Uani 1 1 d . . .
H19 H 0.1202 0.0937 0.1898 0.088 Uiso 1 1 calc R . .
N2 N 0.4082(2) -0.0094(4) 0.18077(16) 0.0889(8) Uani 1 1 d . . .
C24 C -0.1416(2) 0.2802(3) 0.19438(17) 0.0704(8) Uani 1 1 d . . .
O6 O 0.48595(18) 0.0426(3) 0.18496(16) 0.1113(9) Uani 1 1 d . . .
C20 C 0.2488(2) 0.0355(4) 0.18498(18) 0.0734(8) Uani 1 1 d . . .
H20 H 0.2348 -0.0658 0.1744 0.088 Uiso 1 1 calc R . .
C21 C 0.0460(2) 0.3392(4) 0.2101(2) 0.0752(9) Uani 1 1 d . . .
C26 C 0.0274(2) 0.2718(5) 0.2654(2) 0.0924(11) Uani 1 1 d . . .
H26 H 0.0780 0.2462 0.3089 0.111 Uiso 1 1 calc R . .
C17 C 0.2935(2) 0.3350(4) 0.2187(2) 0.0871(10) Uani 1 1 d . . .
H17 H 0.3087 0.4352 0.2313 0.105 Uiso 1 1 calc R . .
C25 C -0.0668(2) 0.2410(4) 0.25725(19) 0.0860(10) Uani 1 1 d . . .
H25 H -0.0794 0.1929 0.2951 0.103 Uiso 1 1 calc R . .
C16 C 0.3614(2) 0.2393(4) 0.2079(2) 0.0833(10) Uani 1 1 d . . .
H16 H 0.4219 0.2751 0.2120 0.100 Uiso 1 1 calc R . .
O5 O 0.3873(2) -0.1400(4) 0.16818(19) 0.1222(11) Uani 1 1 d . . .
C23 C -0.1217(3) 0.3479(4) 0.13820(19) 0.0890(10) Uani 1 1 d . . .
H23 H -0.1721 0.3735 0.0945 0.107 Uiso 1 1 calc R . .
C22 C -0.0273(3) 0.3781(5) 0.1463(2) 0.0921(11) Uani 1 1 d . . .
H22 H -0.0139 0.4247 0.1084 0.110 Uiso 1 1 calc R . .
C29 C -0.3042(3) 0.2199(5) 0.1833(2) 0.0771(13) Uani 1 1 d . . .
H29 H -0.3656 0.1919 0.1808 0.092 Uiso 1 1 calc R . .
C28 C -0.2525(3) 0.2435(5) 0.1854(2) 0.0802(11) Uani 1 1 d . . .

loop_
_atom_site_aniso_label
_atom_site_aniso_U_11
_atom_site_aniso_U_22
_atom_site_aniso_U_33
_atom_site_aniso_U_23
_atom_site_aniso_U_13
_atom_site_aniso_U_12
O1 0.0635(13) 0.0973(17) 0.1114(18) 0.0284(13) 0.0384(13) 0.0031(12)
C1 0.069(2) 0.074(2) 0.083(2) -0.0188(17) 0.0444(17) -0.0179(16)
C10 0.0576(17) 0.082(2) 0.0757(19) -0.0066(16) 0.0283(15) -0.0121(15)
C7 0.0580(18) 0.077(2) 0.0755(19) 0.0117(16) 0.0280(15) -0.0059(15)
C4 0.0580(17) 0.075(2) 0.0759(19) 0.0043(16) 0.0287(15) -0.0037(14)
C3 0.0528(17) 0.117(3) 0.081(2) 0.017(2) 0.0248(16) -0.0057(17)
O2 0.0815(19) 0.140(3) 0.165(3) -0.038(2) 0.0682(19) -0.0428(17)
N1 0.091(2) 0.091(2) 0.120(3) -0.0230(19) 0.065(2) -0.0274(18)
C2 0.071(2) 0.103(3) 0.079(2) 0.0147(18) 0.0330(17) -0.0042(18)
C8 0.0646(19) 0.077(2) 0.086(2) -0.0001(17) 0.0247(16) -0.0213(16)
C9 0.071(2) 0.074(2) 0.084(2) -0.0021(16) 0.0313(16) -0.0133(16)
C5 0.0598(19) 0.098(3) 0.088(2) 0.0171(19) 0.0243(17) 0.0022(17)
C6 0.0577(18) 0.103(3) 0.099(3) -0.005(2) 0.0263(18) -0.0070(18)
C12 0.075(2) 0.082(2) 0.106(3) -0.0107(19) 0.040(2) -0.0097(18)
C11 0.071(2) 0.091(3) 0.100(3) -0.020(2) 0.0296(19) -0.0252(18)
C13 0.070(2) 0.096(3) 0.089(2) -0.0111(19) 0.0322(19) -0.0149(19)
C14 0.070(2) 0.100(3) 0.111(3) -0.021(2) 0.036(2) -0.0093(19)
O3 0.143(3) 0.153(3) 0.166(3) 0.037(3) 0.095(3) -0.031(2)
O4 0.0753(16) 0.0727(15) 0.166(3) -0.0189(15) 0.0575(16) -0.0117(12)
C15 0.0565(17) 0.086(2) 0.0701(19) 0.0076(16) 0.0261(14) 0.0026(15)
C18 0.0626(18) 0.068(2) 0.091(2) 0.0014(16) 0.0311(16) -0.0060(15)
C19 0.0547(17) 0.075(2) 0.088(2) -0.0092(17) 0.0244(15) -0.0138(15)
N2 0.0699(19) 0.110(3) 0.091(2) 0.0104(19) 0.0356(15) 0.0058(18)
C24 0.0651(18) 0.0703(19) 0.076(2) -0.0068(16) 0.0264(16) 0.0019(15)
O6 0.0657(15) 0.145(3) 0.136(2) 0.0241(18) 0.0512(15) 0.0108(15)
C20 0.0600(18) 0.0718(19) 0.089(2) -0.0078(16) 0.0280(16) -0.0076(15)
C21 0.0622(19) 0.0653(19) 0.102(3) -0.0068(18) 0.0349(18) -0.0015(15)
C26 0.064(2) 0.116(3) 0.090(2) 0.013(2) 0.0198(18) 0.0042(19)
C17 0.066(2) 0.074(2) 0.120(3) 0.0010(19) 0.0342(19) -0.0188(17)
C25 0.068(2) 0.111(3) 0.077(2) 0.0150(19) 0.0253(17) 0.0061(18)
C16 0.0576(18) 0.089(3) 0.106(3) 0.010(2) 0.0340(17) -0.0130(17)
O5 0.107(2) 0.101(2) 0.179(3) -0.017(2) 0.075(2) 0.0070(18)
C23 0.079(2) 0.110(3) 0.071(2) 0.0127(19) 0.0203(17) 0.003(2)
C22 0.089(3) 0.103(3) 0.094(3) 0.006(2) 0.045(2) -0.009(2)
C29 0.054(2) 0.087(3) 0.073(2) 0.0082(17) 0.0035(19) -0.026(2)
C28 0.108(3) 0.072(3) 0.062(2) 0.0046(18) 0.033(3) 0.028(3)

loop_
_geom_bond_atom_site_label_1
_geom_bond_atom_site_label_2
_geom_bond_distance
_geom_bond_site_symmetry_2
_geom_bond_publ_flag
O1 C4 1.377(3) . ?
O1 C7 1.393(3) . ?
C1 C2 1.358(4) . ?
C1 C6 1.373(5) . ?
C1 N1 1.454(4) . ?
C10 C11 1.377(5) . ?
C10 C9 1.381(4) . ?
C10 C13 1.420(5) . ?
C7 C8 1.347(5) . ?
C7 C12 1.362(4) . ?
C4 C5 1.358(4) . ?
C4 C3 1.371(4) . ?
C3 C2 1.377(4) . ?
C3 H3 0.9300 . ?
O2 N1 1.220(4) . ?
N1 O3 1.203(4) . ?
C2 H2 0.9300 . ?
C8 C9 1.382(4) . ?
C8 H8 0.9300 . ?
C9 H9 0.9300 . ?
C5 C6 1.382(5) . ?
C5 H5 0.9300 . ?
C6 H6 0.9300 . ?
C12 C11 1.380(4) . ?
C12 H12 0.9300 . ?
C11 H11 0.9300 . ?
C13 C14 1.142(5) . ?
C14 H14 0.9300 . ?
O4 C18 1.378(4) . ?
O4 C21 1.400(4) . ?
C15 C16 1.362(5) . ?
C15 C20 1.372(4) . ?
C15 N2 1.461(4) . ?
C18 C19 1.368(4) . ?
C18 C17 1.384(4) . ?
C19 C20 1.379(4) . ?
C19 H19 0.9300 . ?
N2 O5 1.205(4) . ?
N2 O6 1.219(4) . ?
C24 C25 1.360(4) . ?
C24 C23 1.375(5) . ?
C24 C28 1.625(5) . ?
C20 H20 0.9300 . ?
C21 C26 1.349(5) . ?
C21 C22 1.360(5) . ?
C26 C25 1.377(4) . ?
C26 H26 0.9300 . ?
C17 C16 1.394(5) . ?
C17 H17 0.9300 . ?
C25 H25 0.9300 . ?
C16 H16 0.9300 . ?
C23 C22 1.379(5) . ?
C23 H23 0.9300 . ?
C22 H22 0.9300 . ?
C29 C28 0.784(4) . ?
C29 H29 0.9300 . ?
